data_7710862
loop_
_publ_author_name
'Xia, Cheng-Cai'
'Ji, Wen-Jie'
'Zhang, Xin-Yu'
'Miao, Hao'
'Zhang, Yi-Quan'
'Wang, Xin-Yi'

_publ_section_title
;
 Syntheses, structures, and magnetic properties of the lanthanide
 complexes of imidazole-substituted nitronyl nitroxide biradicals
;
_journal_name_full 'Dalton Transactions'
_journal_paper_doi 10.1039/D2DT01652D
_journal_year 2022
_chemical_formula_moiety 'C22 H32 N11 O13 Tb, C H4 O'
_chemical_formula_sum 'C23 H36 N11 O14 Tb'
_chemical_formula_weight 849.55
_space_group_crystal_system orthorhombic
_space_group_IT_number 19
_space_group_name_Hall 'P 2ac 2ab'
_space_group_name_H-M_alt 'P 21 21 21'
_atom_sites_solution_hydrogens geom
_atom_sites_solution_primary dual
_audit_creation_date 2022-03-10
_audit_creation_method
;
Olex2 1.5-alpha
(compiled 2022.03.08 svn.r54f81f84 for OlexSys, GUI svn.r6485)
;
_audit_update_record
;
2022-05-21 deposited with the CCDC.	2022-07-19 downloaded from the CCDC.
;
_cell_angle_alpha 90
_cell_angle_beta 90
_cell_angle_gamma 90
_cell_formula_units_Z 4
_cell_length_a 10.6001(10)
_cell_length_b 17.0958(17)
_cell_length_c 17.6717(18)
_cell_measurement_reflns_used 9942
_cell_measurement_temperature 193
_cell_measurement_theta_max 27.49
_cell_measurement_theta_min 2.26
_cell_volume 3202.4(5)
_computing_molecular_graphics 'Olex2 1.5-alpha (Dolomanov et al., 2009)'
_computing_publication_material 'Olex2 1.5-alpha (Dolomanov et al., 2009)'
_computing_structure_refinement 'SHELXL 2018/3 (Sheldrick, 2015)'
_computing_structure_solution 'SHELXT 2018/2 (Sheldrick, 2018)'
_diffrn_ambient_temperature 193
_diffrn_measured_fraction_theta_full 0.999
_diffrn_measured_fraction_theta_max 0.999
_diffrn_measurement_device_type 'Bruker APEX-II CCD'
_diffrn_measurement_method '\f and \w scans'
_diffrn_radiation_type MoK\a
_diffrn_radiation_wavelength 0.71073
_diffrn_reflns_av_R_equivalents 0.0558
_diffrn_reflns_av_unetI/netI 0.0545
_diffrn_reflns_Laue_measured_fraction_full 0.999
_diffrn_reflns_Laue_measured_fraction_max 0.999
_diffrn_reflns_limit_h_max 13
_diffrn_reflns_limit_h_min -13
_diffrn_reflns_limit_k_max 22
_diffrn_reflns_limit_k_min -21
_diffrn_reflns_limit_l_max 22
_diffrn_reflns_limit_l_min -22
_diffrn_reflns_number 29541
_diffrn_reflns_point_group_measured_fraction_full 0.999
_diffrn_reflns_point_group_measured_fraction_max 0.998
_diffrn_reflns_theta_full 25.242
_diffrn_reflns_theta_max 27.514
_diffrn_reflns_theta_min 2.240
_diffrn_standards_number 0
_exptl_absorpt_coefficient_mu 2.293
_exptl_absorpt_correction_type none
_exptl_crystal_colour 'metallic dark blue'
_exptl_crystal_colour_lustre metallic
_exptl_crystal_colour_modifier dark
_exptl_crystal_colour_primary blue
_exptl_crystal_density_diffrn 1.762
_exptl_crystal_description block
_exptl_crystal_F_000 1712
_exptl_crystal_size_max 0.04
_exptl_crystal_size_mid 0.02
_exptl_crystal_size_min 0.02
_refine_diff_density_max 0.523
_refine_diff_density_min -0.827
_refine_diff_density_rms 0.117
_refine_ls_abs_structure_details
;
 Refined as an inversion twin.
;
_refine_ls_abs_structure_Flack 0.032(11)
_refine_ls_extinction_method none
_refine_ls_goodness_of_fit_ref 1.042
_refine_ls_hydrogen_treatment constr
_refine_ls_matrix_type full
_refine_ls_number_parameters 453
_refine_ls_number_reflns 7337
_refine_ls_number_restraints 6
_refine_ls_restrained_S_all 1.043
_refine_ls_R_factor_all 0.0350
_refine_ls_R_factor_gt 0.0298
_refine_ls_shift/su_max 0.002
_refine_ls_shift/su_mean 0.000
_refine_ls_structure_factor_coef Fsqd
_refine_ls_weighting_details 'w=1/[\s^2^(Fo^2^)+(0.0276P)^2^] where P=(Fo^2^+2Fc^2^)/3'
_refine_ls_weighting_scheme calc
_refine_ls_wR_factor_gt 0.0654
_refine_ls_wR_factor_ref 0.0679
_reflns_Friedel_coverage 0.790
_reflns_Friedel_fraction_full 0.998
_reflns_Friedel_fraction_max 0.997
_reflns_number_gt 6816
_reflns_number_total 7337
_reflns_threshold_expression 'I > 2\s(I)'
_cod_data_source_file d2dt01652d2.cif
_cod_data_source_block 1
_cod_database_code 7710862
_shelx_shelxl_version_number 2018/3
_shelx_space_group_comment
;
The symmetry employed for this shelxl refinement is uniquely defined
by the following loop, which should always be used as a source of
symmetry information in preference to the above space-group names.
They are only intended as comments.
;
_shelx_estimated_absorpt_t_max 0.956
_shelx_estimated_absorpt_t_min 0.914
_olex2_refinement_description
;
1. Twinned data refinement
 Scales: 0.968(11)
 0.032(11)
2. Fixed Uiso
 At 1.2 times of:
  All C(H) groups, All C(H,H) groups
 At 1.5 times of:
  All C(H,H,H) groups, All O(H) groups
3. Uiso/Uaniso restraints and constraints
Uanis(O12) \\sim Ueq: with sigma of 0.001 and sigma for terminal atoms of 0.002
4.a Secondary CH2 refined with riding coordinates:
 C00V(H00A,H00B), C00Z(H00C,H00D)
4.b Aromatic/amide H refined with riding coordinates:
 C00O(H00O), C00S(H00S), C00T(H00T), C013(H013)
4.c Idealised Me refined as rotating group:
 C011(H01A,H01B,H01C), C014(H01D,H01E,H01F), C015(H01G,H01H,H01I), C016(H01J,
 H01K,H01L), C018(H01M,H01N,H01O), C019(H01P,H01Q,H01R), C01A(H01S,H01T,H01U),
 C01B(H01V,H01W,H01X), C1(H1A,H1B,H1C)
4.d Idealised tetrahedral OH refined as rotating group:
 O12(H12)
;
_olex2_submission_special_instructions 'No special instructions were received'

loop_
_space_group_symop_operation_xyz
'x, y, z'
'-x+1/2, -y, z+1/2'
'-x, y+1/2, -z+1/2'
'x+1/2, -y+1/2, -z'

loop_
_atom_site_label
_atom_site_type_symbol
_atom_site_fract_x
_atom_site_fract_y
_atom_site_fract_z
_atom_site_U_iso_or_equiv
_atom_site_adp_type
_atom_site_occupancy
_atom_site_site_symmetry_order
_atom_site_calc_flag
_atom_site_refinement_flags_posn
_atom_site_refinement_flags_adp
_atom_site_refinement_flags_occupancy
_atom_site_disorder_assembly
_atom_site_disorder_group
Tb1 Tb 0.60484(2) 0.55548(2) 0.26206(2) 0.01624(7) Uani 1 1 d . . . . .
O8 O 0.8461(4) 0.5453(2) 0.2354(3) 0.0290(9) Uani 1 1 d . . . . .
O2 O 0.5806(4) 0.5254(2) 0.3938(2) 0.0232(9) Uani 1 1 d . . . . .
O1 O 0.2312(4) 0.6525(2) 0.4893(3) 0.0301(10) Uani 1 1 d . . . . .
N9 N 0.8749(5) 0.5743(2) 0.2981(3) 0.0239(12) Uani 1 1 d . . . . .
O4 O 0.3239(4) 0.92514(19) 0.2152(2) 0.0217(9) Uani 1 1 d . . . . .
O9 O 0.9826(4) 0.5768(2) 0.3223(3) 0.0369(12) Uani 1 1 d . . . . .
N6 N 0.3381(4) 0.9962(2) 0.3684(3) 0.0181(10) Uani 1 1 d . . . . .
O3 O 0.0528(4) 0.8317(3) 0.3966(2) 0.0287(10) Uani 1 1 d . . . . .
O13 O 0.4463(4) 0.4587(2) 0.2188(3) 0.0322(11) Uani 1 1 d . . . . .
N10 N 0.2987(4) 0.9034(2) 0.4540(3) 0.0166(9) Uani 1 1 d . . . . .
O11 O 0.3711(4) 0.5477(3) 0.2914(3) 0.0334(10) Uani 1 1 d . . . . .
O10 O 0.7839(4) 0.6020(3) 0.3370(3) 0.0298(10) Uani 1 1 d . . . . .
N7 N 0.2425(4) 0.8828(2) 0.2491(3) 0.0172(10) Uani 1 1 d . . . . .
N3 N 0.5341(5) 0.6776(3) 0.3378(3) 0.0211(11) Uani 1 1 d . . . . .
N4 N 0.3535(4) 0.4842(3) 0.2551(3) 0.0288(12) Uani 1 1 d . . . . .
O5 O 0.4826(4) 0.6335(2) 0.1702(3) 0.0320(11) Uani 1 1 d . . . . .
N2 N 0.4804(4) 0.5401(2) 0.4335(3) 0.0176(10) Uani 1 1 d . . . . .
N1 N 0.3157(5) 0.6000(3) 0.4788(3) 0.0192(10) Uani 1 1 d . . . . .
O6 O 0.2521(4) 0.4503(3) 0.2573(3) 0.0497(13) Uani 1 1 d . . . . .
N11 N 0.4596(4) 0.7540(2) 0.4302(3) 0.0183(10) Uani 1 1 d . . . . .
N8 N 0.1162(5) 0.8354(3) 0.3354(3) 0.0192(10) Uani 1 1 d . . . . .
C00N C 0.2849(5) 0.9268(3) 0.3801(3) 0.0157(11) Uani 1 1 d . . . . .
C00O C 0.3867(6) 1.0174(3) 0.4374(3) 0.0218(11) Uani 1 1 d . . . . .
H00O H 0.430746 1.064684 0.447160 0.026 Uiso 1 1 calc R U . . .
C00P C 0.4223(5) 0.6088(3) 0.4387(3) 0.0172(11) Uani 1 1 d . . . . .
O7 O 0.6756(4) 0.6688(2) 0.1886(2) 0.0312(10) Uani 1 1 d . . . . .
N5 N 0.5718(6) 0.6801(3) 0.1553(3) 0.0369(15) Uani 1 1 d . . . . .
C00S C 0.3630(5) 0.9612(3) 0.4894(3) 0.0218(13) Uani 1 1 d . . . . .
H00S H 0.387052 0.962205 0.541163 0.026 Uiso 1 1 calc R U . . .
C00T C 0.5671(5) 0.7544(3) 0.3237(4) 0.0243(13) Uani 1 1 d . . . . .
H00T H 0.614582 0.771881 0.281326 0.029 Uiso 1 1 calc R U . . .
C00U C 0.4695(5) 0.6795(3) 0.4023(3) 0.0176(11) Uani 1 1 d . . . . .
C00V C 0.2809(5) 0.8258(3) 0.4887(3) 0.0180(11) Uani 1 1 d . . . . .
H00A H 0.225520 0.793917 0.455698 0.022 Uiso 1 1 calc R U . . .
H00B H 0.237999 0.832071 0.538054 0.022 Uiso 1 1 calc R U . . .
C00W C 0.2922(6) 0.5152(3) 0.4991(4) 0.0228(13) Uani 1 1 d . . . . .
C00X C 0.2172(5) 0.8828(3) 0.3232(3) 0.0162(11) Uani 1 1 d . . . . .
C00Y C 0.4231(5) 0.4787(3) 0.4838(3) 0.0181(12) Uani 1 1 d . . . . .
C00Z C 0.4052(6) 0.7827(3) 0.5006(3) 0.0201(11) Uani 1 1 d . . . . .
H00C H 0.466105 0.818403 0.525262 0.024 Uiso 1 1 calc R U . . .
H00D H 0.390902 0.737897 0.535044 0.024 Uiso 1 1 calc R U . . .
C010 C 0.1513(6) 0.8334(3) 0.2045(4) 0.0244(13) Uani 1 1 d . . . . .
C011 C 0.4210(6) 0.4006(3) 0.4418(4) 0.0282(14) Uani 1 1 d . . . . .
H01A H 0.369905 0.405679 0.395872 0.042 Uiso 1 1 calc R U . . .
H01B H 0.384329 0.360362 0.474638 0.042 Uiso 1 1 calc R U . . .
H01C H 0.507251 0.385732 0.428140 0.042 Uiso 1 1 calc R U . . .
C012 C 0.0946(5) 0.7824(3) 0.2694(3) 0.0226(11) Uani 1 1 d . . . . .
C013 C 0.5217(6) 0.8009(3) 0.3792(3) 0.0230(13) Uani 1 1 d . . . . .
H013 H 0.531021 0.856043 0.382460 0.028 Uiso 1 1 calc R U . . .
C014 C 0.2480(7) 0.5097(4) 0.5803(4) 0.0368(17) Uani 1 1 d . . . . .
H01D H 0.309914 0.534878 0.613506 0.055 Uiso 1 1 calc R U . . .
H01E H 0.239125 0.454558 0.594525 0.055 Uiso 1 1 calc R U . . .
H01F H 0.166357 0.536044 0.585495 0.055 Uiso 1 1 calc R U . . .
C015 C -0.0444(5) 0.7638(3) 0.2626(4) 0.0327(14) Uani 1 1 d . . . . .
H01G H -0.072066 0.735020 0.307620 0.049 Uiso 1 1 calc R U . . .
H01H H -0.058846 0.731809 0.217462 0.049 Uiso 1 1 calc R U . . .
H01I H -0.092484 0.812620 0.258476 0.049 Uiso 1 1 calc R U . . .
C016 C 0.1893(6) 0.4874(4) 0.4453(4) 0.0334(16) Uani 1 1 d . . . . .
H01J H 0.113678 0.519641 0.452068 0.050 Uiso 1 1 calc R U . . .
H01K H 0.168890 0.432622 0.456235 0.050 Uiso 1 1 calc R U . . .
H01L H 0.218999 0.491958 0.392970 0.050 Uiso 1 1 calc R U . . .
O14 O 0.5568(6) 0.7348(3) 0.1114(4) 0.072(2) Uani 1 1 d . . . . .
C018 C 0.5090(6) 0.4730(4) 0.5521(4) 0.0296(14) Uani 1 1 d . . . . .
H01M H 0.594017 0.458147 0.535606 0.044 Uiso 1 1 calc R U . . .
H01N H 0.476281 0.433320 0.586954 0.044 Uiso 1 1 calc R U . . .
H01O H 0.512354 0.523721 0.577764 0.044 Uiso 1 1 calc R U . . .
C019 C 0.0567(6) 0.8898(4) 0.1691(4) 0.0370(17) Uani 1 1 d . . . . .
H01P H 0.017065 0.921149 0.208992 0.055 Uiso 1 1 calc R U . . .
H01Q H -0.008210 0.860005 0.142118 0.055 Uiso 1 1 calc R U . . .
H01R H 0.100487 0.924368 0.133578 0.055 Uiso 1 1 calc R U . . .
C01A C 0.1722(6) 0.7090(3) 0.2862(4) 0.0306(15) Uani 1 1 d . . . . .
H01S H 0.261818 0.722800 0.288689 0.046 Uiso 1 1 calc R U . . .
H01T H 0.158865 0.670479 0.245965 0.046 Uiso 1 1 calc R U . . .
H01U H 0.145505 0.686844 0.334769 0.046 Uiso 1 1 calc R U . . .
C01B C 0.2233(7) 0.7885(4) 0.1441(4) 0.0386(18) Uani 1 1 d . . . . .
H01V H 0.254005 0.825022 0.105592 0.058 Uiso 1 1 calc R U . . .
H01W H 0.167170 0.750018 0.120527 0.058 Uiso 1 1 calc R U . . .
H01X H 0.295021 0.761499 0.167392 0.058 Uiso 1 1 calc R U . . .
O12 O 0.3791(12) 0.6958(7) 0.0003(7) 0.157(4) Uani 1 1 d . U . . .
H12 H 0.451413 0.702244 0.018743 0.236 Uiso 1 1 calc R U . . .
C1 C 0.3526(12) 0.7565(7) -0.0501(6) 0.087(4) Uani 1 1 d . . . . .
H1A H 0.306225 0.735847 -0.093662 0.130 Uiso 1 1 calc R U . . .
H1B H 0.431751 0.780192 -0.067371 0.130 Uiso 1 1 calc R U . . .
H1C H 0.301276 0.796245 -0.024538 0.130 Uiso 1 1 calc R U . . .

loop_
_atom_site_aniso_label
_atom_site_aniso_U_11
_atom_site_aniso_U_22
_atom_site_aniso_U_33
_atom_site_aniso_U_23
_atom_site_aniso_U_13
_atom_site_aniso_U_12
Tb1 0.01711(11) 0.01529(10) 0.01632(13) -0.00180(9) 0.00121(10) 0.00242(10)
O8 0.0287(19) 0.034(2) 0.024(2) -0.007(2) 0.0003(18) 0.0014(17)
O2 0.023(2) 0.0206(19) 0.026(2) 0.0028(15) 0.0096(17) 0.0065(16)
O1 0.024(2) 0.023(2) 0.043(3) -0.0011(19) 0.011(2) 0.0075(18)
N9 0.027(3) 0.019(2) 0.025(3) 0.0076(18) -0.005(2) -0.006(2)
O4 0.030(2) 0.0194(19) 0.016(2) 0.0000(13) 0.0080(17) -0.0080(16)
O9 0.023(2) 0.032(3) 0.056(4) 0.002(2) -0.015(2) -0.0057(18)
N6 0.020(2) 0.018(2) 0.017(3) 0.0018(17) 0.0004(19) 0.0001(19)
O3 0.023(2) 0.033(2) 0.030(3) 0.0071(19) 0.0070(19) -0.0090(19)
O13 0.027(2) 0.034(2) 0.036(3) -0.0104(19) 0.0018(19) -0.0004(18)
N10 0.021(2) 0.014(2) 0.014(3) 0.0007(17) 0.0019(19) 0.0031(18)
O11 0.027(2) 0.045(3) 0.029(2) -0.011(2) 0.0050(18) -0.004(2)
O10 0.027(2) 0.036(3) 0.027(3) -0.0076(19) 0.003(2) -0.0056(19)
N7 0.020(2) 0.0127(19) 0.019(3) 0.0003(17) 0.0019(19) -0.0052(16)
N3 0.023(3) 0.015(2) 0.026(3) -0.0004(18) 0.003(2) 0.0047(19)
N4 0.024(2) 0.041(3) 0.022(3) -0.003(2) -0.003(2) -0.008(2)
O5 0.036(3) 0.028(2) 0.032(3) 0.0029(19) -0.001(2) 0.009(2)
N2 0.018(2) 0.017(2) 0.018(3) -0.0004(17) 0.0051(18) 0.0018(18)
N1 0.022(2) 0.015(2) 0.021(3) -0.0009(18) 0.006(2) 0.0028(19)
O6 0.031(2) 0.085(4) 0.033(3) -0.007(3) -0.001(2) -0.025(2)
N11 0.019(2) 0.014(2) 0.023(3) -0.0027(18) 0.000(2) 0.0015(18)
N8 0.017(2) 0.019(2) 0.022(3) 0.0038(17) 0.001(2) -0.003(2)
C00N 0.013(2) 0.015(3) 0.019(3) 0.0029(19) 0.003(2) 0.0018(19)
C00O 0.025(3) 0.021(3) 0.019(3) -0.001(2) 0.000(3) -0.003(3)
C00P 0.018(3) 0.017(2) 0.016(3) -0.0016(19) 0.002(2) 0.000(2)
O7 0.038(3) 0.026(2) 0.030(3) 0.0041(18) 0.003(2) 0.003(2)
N5 0.053(4) 0.023(3) 0.034(4) 0.006(2) 0.005(3) 0.007(3)
C00S 0.028(3) 0.019(3) 0.019(3) -0.003(2) -0.001(2) 0.004(2)
C00T 0.022(3) 0.019(3) 0.031(4) 0.003(2) 0.007(2) -0.003(2)
C00U 0.018(3) 0.018(3) 0.017(3) 0.001(2) -0.001(2) 0.003(2)
C00V 0.024(3) 0.017(3) 0.013(3) 0.001(2) 0.003(2) 0.006(2)
C00W 0.025(3) 0.019(3) 0.024(4) 0.001(2) 0.010(3) -0.001(2)
C00X 0.017(3) 0.013(2) 0.019(3) 0.0037(19) 0.000(2) -0.001(2)
C00Y 0.022(3) 0.016(2) 0.016(3) 0.000(2) 0.002(2) -0.003(2)
C00Z 0.026(3) 0.017(2) 0.017(3) -0.0013(19) -0.001(3) 0.004(3)
C010 0.030(3) 0.020(3) 0.022(3) -0.001(2) -0.003(2) -0.008(2)
C011 0.030(4) 0.017(3) 0.038(4) -0.003(2) 0.007(3) 0.001(2)
C012 0.022(3) 0.019(2) 0.027(3) 0.000(2) -0.002(3) -0.004(2)
C013 0.029(3) 0.013(3) 0.028(4) 0.000(2) 0.001(3) 0.000(2)
C014 0.042(4) 0.033(4) 0.035(4) 0.006(3) 0.015(3) 0.001(3)
C015 0.027(3) 0.033(3) 0.038(4) 0.003(3) -0.003(3) -0.015(2)
C016 0.019(3) 0.037(4) 0.044(5) -0.004(3) 0.001(3) -0.003(3)
O14 0.086(5) 0.046(3) 0.082(5) 0.043(3) -0.017(4) -0.001(3)
C018 0.033(3) 0.030(3) 0.026(4) 0.005(3) -0.002(3) -0.004(3)
C019 0.041(4) 0.028(3) 0.042(5) 0.014(3) -0.021(3) -0.014(3)
C01A 0.031(3) 0.021(3) 0.040(4) 0.007(2) -0.005(3) -0.002(3)
C01B 0.047(4) 0.040(4) 0.029(4) -0.008(3) 0.003(3) -0.015(3)
O12 0.161(5) 0.153(5) 0.157(5) -0.003(3) -0.005(3) 0.002(3)
C1 0.109(11) 0.094(8) 0.057(7) 0.008(6) 0.001(6) 0.015(7)

loop_
_atom_type_symbol
_atom_type_description
_atom_type_scat_dispersion_real
_atom_type_scat_dispersion_imag
_atom_type_scat_source
C C 0.0033 0.0016 'International Tables Vol C Tables 4.2.6.8 and 6.1.1.4'
H H 0.0000 0.0000 'International Tables Vol C Tables 4.2.6.8 and 6.1.1.4'
N N 0.0061 0.0033 'International Tables Vol C Tables 4.2.6.8 and 6.1.1.4'
O O 0.0106 0.0060 'International Tables Vol C Tables 4.2.6.8 and 6.1.1.4'
Tb Tb -0.1723 4.1537 'International Tables Vol C Tables 4.2.6.8 and 6.1.1.4'

loop_
_geom_angle_atom_site_label_1
_geom_angle_atom_site_label_2
_geom_angle_atom_site_label_3
_geom_angle
_geom_angle_site_symmetry_1
_geom_angle_site_symmetry_3
_geom_angle_publ_flag
O2 Tb1 O8 105.44(14) . . ?
O2 Tb1 N6 143.63(13) . 3_645 ?
O2 Tb1 O13 94.77(15) . . ?
O2 Tb1 O11 71.67(14) . . ?
O2 Tb1 O10 68.13(15) . . ?
O2 Tb1 N3 68.92(14) . . ?
O2 Tb1 O5 134.27(14) . . ?
O2 Tb1 O7 135.81(14) . . ?
O4 Tb1 O8 69.96(13) 3_645 . ?
O4 Tb1 O2 70.73(13) 3_645 . ?
O4 Tb1 N6 73.19(13) 3_645 3_645 ?
O4 Tb1 O13 69.12(14) 3_645 . ?
O4 Tb1 O11 103.05(15) 3_645 . ?
O4 Tb1 O10 88.08(15) 3_645 . ?
O4 Tb1 N3 139.17(14) 3_645 . ?
O4 Tb1 O5 141.39(14) 3_645 . ?
O4 Tb1 O7 136.93(14) 3_645 . ?
N6 Tb1 O8 65.39(14) 3_645 . ?
O13 Tb1 O8 124.40(13) . . ?
O13 Tb1 N6 67.86(14) . 3_645 ?
O13 Tb1 O11 50.58(14) . . ?
O13 Tb1 N3 120.04(14) . . ?
O11 Tb1 O8 173.00(16) . . ?
O11 Tb1 N6 112.93(14) . 3_645 ?
O11 Tb1 N3 69.75(15) . . ?
O10 Tb1 O8 50.10(14) . . ?
O10 Tb1 N6 115.32(14) . 3_645 ?
O10 Tb1 O13 155.43(15) . . ?
O10 Tb1 O11 131.66(14) . . ?
O10 Tb1 N3 71.52(15) . . ?
O10 Tb1 O5 125.98(15) . . ?
O10 Tb1 O7 78.02(15) . . ?
N3 Tb1 O8 115.56(14) . . ?
N3 Tb1 N6 147.44(15) . 3_645 ?
O5 Tb1 O8 115.63(15) . . ?
O5 Tb1 N6 75.45(14) . 3_645 ?
O5 Tb1 O13 78.58(15) . . ?
O5 Tb1 O11 69.49(16) . . ?
O5 Tb1 N3 75.67(15) . . ?
O7 Tb1 O8 69.92(14) . . ?
O7 Tb1 N6 76.47(14) . 3_645 ?
O7 Tb1 O13 124.89(15) . . ?
O7 Tb1 O11 116.70(16) . . ?
O7 Tb1 N3 74.06(16) . . ?
O7 Tb1 O5 52.05(15) . . ?
N9 O8 Tb1 93.1(3) . . ?
N2 O2 Tb1 124.8(3) . . ?
O8 N9 O10 116.0(5) . . ?
O9 N9 O8 123.6(5) . . ?
O9 N9 O10 120.4(5) . . ?
N7 O4 Tb1 131.6(3) . 3_655 ?
C00N N6 Tb1 125.9(4) . 3_655 ?
C00N N6 C00O 104.9(5) . . ?
C00O N6 Tb1 126.8(4) . 3_655 ?
N4 O13 Tb1 98.2(3) . . ?
C00N N10 C00V 130.0(4) . . ?
C00S N10 C00N 106.2(4) . . ?
C00S N10 C00V 122.1(5) . . ?
N4 O11 Tb1 94.9(3) . . ?
N9 O10 Tb1 100.0(3) . . ?
O4 N7 C00X 126.6(4) . . ?
O4 N7 C010 120.5(5) . . ?
C00X N7 C010 112.6(4) . . ?
C00T N3 Tb1 126.8(4) . . ?
C00U N3 Tb1 127.7(4) . . ?
C00U N3 C00T 105.2(5) . . ?
O13 N4 O11 116.0(4) . . ?
O6 N4 O13 122.9(5) . . ?
O6 N4 O11 121.1(5) . . ?
N5 O5 Tb1 94.8(4) . . ?
O2 N2 C00P 126.0(4) . . ?
O2 N2 C00Y 121.0(4) . . ?
C00P N2 C00Y 112.9(4) . . ?
O1 N1 C00P 125.9(5) . . ?
O1 N1 C00W 121.4(4) . . ?
C00P N1 C00W 111.8(4) . . ?
C00U N11 C00Z 130.6(5) . . ?
C00U N11 C013 105.6(5) . . ?
C013 N11 C00Z 123.6(4) . . ?
O3 N8 C00X 125.4(5) . . ?
O3 N8 C012 123.5(4) . . ?
C00X N8 C012 110.9(4) . . ?
N6 C00N N10 111.2(5) . . ?
N6 C00N C00X 124.5(5) . . ?
N10 C00N C00X 124.2(4) . . ?
N6 C00O H00O 124.9 . . ?
C00S C00O N6 110.3(5) . . ?
C00S C00O H00O 124.9 . . ?
N2 C00P N1 109.1(4) . . ?
N2 C00P C00U 122.9(5) . . ?
N1 C00P C00U 128.0(5) . . ?
N5 O7 Tb1 95.8(4) . . ?
O7 N5 O5 117.3(5) . . ?
O14 N5 O5 121.0(6) . . ?
O14 N5 O7 121.7(6) . . ?
N10 C00S H00S 126.3 . . ?
C00O C00S N10 107.4(5) . . ?
C00O C00S H00S 126.3 . . ?
N3 C00T H00T 125.1 . . ?
C013 C00T N3 109.7(5) . . ?
C013 C00T H00T 125.1 . . ?
N3 C00U N11 111.8(5) . . ?
N3 C00U C00P 122.4(5) . . ?
N11 C00U C00P 125.8(5) . . ?
N10 C00V H00A 109.1 . . ?
N10 C00V H00B 109.1 . . ?
N10 C00V C00Z 112.4(5) . . ?
H00A C00V H00B 107.9 . . ?
C00Z C00V H00A 109.1 . . ?
C00Z C00V H00B 109.1 . . ?
N1 C00W C00Y 101.4(4) . . ?
N1 C00W C016 105.6(5) . . ?
C014 C00W N1 109.6(5) . . ?
C014 C00W C00Y 114.7(5) . . ?
C014 C00W C016 110.5(5) . . ?
C016 C00W C00Y 114.1(5) . . ?
N7 C00X N8 108.2(5) . . ?
N7 C00X C00N 125.6(5) . . ?
N8 C00X C00N 126.2(5) . . ?
N2 C00Y C00W 100.6(4) . . ?
N2 C00Y C011 109.2(4) . . ?
N2 C00Y C018 105.9(4) . . ?
C011 C00Y C00W 115.1(5) . . ?
C018 C00Y C00W 115.3(5) . . ?
C018 C00Y C011 109.8(5) . . ?
N11 C00Z C00V 112.8(5) . . ?
N11 C00Z H00C 109.0 . . ?
N11 C00Z H00D 109.0 . . ?
C00V C00Z H00C 109.0 . . ?
C00V C00Z H00D 109.0 . . ?
H00C C00Z H00D 107.8 . . ?
N7 C010 C012 100.2(4) . . ?
N7 C010 C019 106.4(5) . . ?
N7 C010 C01B 109.1(5) . . ?
C019 C010 C012 113.6(5) . . ?
C01B C010 C012 115.3(5) . . ?
C01B C010 C019 111.2(6) . . ?
C00Y C011 H01A 109.5 . . ?
C00Y C011 H01B 109.5 . . ?
C00Y C011 H01C 109.5 . . ?
H01A C011 H01B 109.5 . . ?
H01A C011 H01C 109.5 . . ?
H01B C011 H01C 109.5 . . ?
N8 C012 C010 100.2(4) . . ?
N8 C012 C015 109.7(5) . . ?
N8 C012 C01A 105.2(5) . . ?
C015 C012 C010 115.8(5) . . ?
C015 C012 C01A 111.5(5) . . ?
C01A C012 C010 113.2(5) . . ?
N11 C013 H013 126.2 . . ?
C00T C013 N11 107.7(5) . . ?
C00T C013 H013 126.2 . . ?
C00W C014 H01D 109.5 . . ?
C00W C014 H01E 109.5 . . ?
C00W C014 H01F 109.5 . . ?
H01D C014 H01E 109.5 . . ?
H01D C014 H01F 109.5 . . ?
H01E C014 H01F 109.5 . . ?
C012 C015 H01G 109.5 . . ?
C012 C015 H01H 109.5 . . ?
C012 C015 H01I 109.5 . . ?
H01G C015 H01H 109.5 . . ?
H01G C015 H01I 109.5 . . ?
H01H C015 H01I 109.5 . . ?
C00W C016 H01J 109.5 . . ?
C00W C016 H01K 109.5 . . ?
C00W C016 H01L 109.5 . . ?
H01J C016 H01K 109.5 . . ?
H01J C016 H01L 109.5 . . ?
H01K C016 H01L 109.5 . . ?
C00Y C018 H01M 109.5 . . ?
C00Y C018 H01N 109.5 . . ?
C00Y C018 H01O 109.5 . . ?
H01M C018 H01N 109.5 . . ?
H01M C018 H01O 109.5 . . ?
H01N C018 H01O 109.5 . . ?
C010 C019 H01P 109.5 . . ?
C010 C019 H01Q 109.5 . . ?
C010 C019 H01R 109.5 . . ?
H01P C019 H01Q 109.5 . . ?
H01P C019 H01R 109.5 . . ?
H01Q C019 H01R 109.5 . . ?
C012 C01A H01S 109.5 . . ?
C012 C01A H01T 109.5 . . ?
C012 C01A H01U 109.5 . . ?
H01S C01A H01T 109.5 . . ?
H01S C01A H01U 109.5 . . ?
H01T C01A H01U 109.5 . . ?
C010 C01B H01V 109.5 . . ?
C010 C01B H01W 109.5 . . ?
C010 C01B H01X 109.5 . . ?
H01V C01B H01W 109.5 . . ?
H01V C01B H01X 109.5 . . ?
H01W C01B H01X 109.5 . . ?
C1 O12 H12 109.5 . . ?
O12 C1 H1A 109.5 . . ?
O12 C1 H1B 109.5 . . ?
O12 C1 H1C 109.5 . . ?
H1A C1 H1B 109.5 . . ?
H1A C1 H1C 109.5 . . ?
H1B C1 H1C 109.5 . . ?

loop_
_geom_bond_atom_site_label_1
_geom_bond_atom_site_label_2
_geom_bond_distance
_geom_bond_site_symmetry_2
_geom_bond_publ_flag
Tb1 O8 2.606(4) . ?
Tb1 O2 2.399(4) . ?
Tb1 O4 2.387(3) 3_645 ?
Tb1 N6 2.591(5) 3_645 ?
Tb1 O13 2.479(4) . ?
Tb1 O11 2.535(4) . ?
Tb1 O10 2.447(4) . ?
Tb1 N3 2.590(5) . ?
Tb1 O5 2.468(4) . ?
Tb1 O7 2.449(4) . ?
O8 N9 1.252(6) . ?
O2 N2 1.297(6) . ?
O1 N1 1.281(6) . ?
N9 O9 1.221(6) . ?
N9 O10 1.276(7) . ?
O4 N7 1.275(5) . ?
N6 C00N 1.329(6) . ?
N6 C00O 1.371(7) . ?
O3 N8 1.274(6) . ?
O13 N4 1.252(6) . ?
N10 C00N 1.375(7) . ?
N10 C00S 1.354(7) . ?
N10 C00V 1.473(6) . ?
O11 N4 1.274(6) . ?
N7 C00X 1.337(7) . ?
N7 C010 1.506(7) . ?
N3 C00T 1.382(7) . ?
N3 C00U 1.330(7) . ?
N4 O6 1.221(6) . ?
O5 N5 1.265(7) . ?
N2 C00P 1.330(7) . ?
N2 C00Y 1.503(7) . ?
N1 C00P 1.343(7) . ?
N1 C00W 1.513(7) . ?
N11 C00U 1.371(7) . ?
N11 C00Z 1.455(7) . ?
N11 C013 1.373(7) . ?
N8 C00X 1.361(7) . ?
N8 C012 1.495(7) . ?
C00N C00X 1.445(7) . ?
C00O H00O 0.9500 . ?
C00O C00S 1.353(8) . ?
C00P C00U 1.457(7) . ?
O7 N5 1.262(7) . ?
N5 O14 1.226(7) . ?
C00S H00S 0.9500 . ?
C00T H00T 0.9500 . ?
C00T C013 1.352(8) . ?
C00V H00A 0.9900 . ?
C00V H00B 0.9900 . ?
C00V C00Z 1.525(8) . ?
C00W C00Y 1.545(8) . ?
C00W C014 1.513(9) . ?
C00W C016 1.523(9) . ?
C00Y C011 1.527(7) . ?
C00Y C018 1.515(8) . ?
C00Z H00C 0.9900 . ?
C00Z H00D 0.9900 . ?
C010 C012 1.559(8) . ?
C010 C019 1.525(9) . ?
C010 C01B 1.520(9) . ?
C011 H01A 0.9800 . ?
C011 H01B 0.9800 . ?
C011 H01C 0.9800 . ?
C012 C015 1.512(7) . ?
C012 C01A 1.529(7) . ?
C013 H013 0.9500 . ?
C014 H01D 0.9800 . ?
C014 H01E 0.9800 . ?
C014 H01F 0.9800 . ?
C015 H01G 0.9800 . ?
C015 H01H 0.9800 . ?
C015 H01I 0.9800 . ?
C016 H01J 0.9800 . ?
C016 H01K 0.9800 . ?
C016 H01L 0.9800 . ?
C018 H01M 0.9800 . ?
C018 H01N 0.9800 . ?
C018 H01O 0.9800 . ?
C019 H01P 0.9800 . ?
C019 H01Q 0.9800 . ?
C019 H01R 0.9800 . ?
C01A H01S 0.9800 . ?
C01A H01T 0.9800 . ?
C01A H01U 0.9800 . ?
C01B H01V 0.9800 . ?
C01B H01W 0.9800 . ?
C01B H01X 0.9800 . ?
O12 H12 0.8400 . ?
O12 C1 1.396(12) . ?
C1 H1A 0.9800 . ?
C1 H1B 0.9800 . ?
C1 H1C 0.9800 . ?

loop_
_geom_torsion_atom_site_label_1
_geom_torsion_atom_site_label_2
_geom_torsion_atom_site_label_3
_geom_torsion_atom_site_label_4
_geom_torsion
_geom_torsion_site_symmetry_1
_geom_torsion_site_symmetry_2
_geom_torsion_site_symmetry_3
_geom_torsion_site_symmetry_4
_geom_torsion_publ_flag
Tb1 O8 N9 O9 171.6(4) . . . . ?
Tb1 O8 N9 O10 -8.3(5) . . . . ?
Tb1 O2 N2 C00P -52.1(7) . . . . ?
Tb1 O2 N2 C00Y 132.2(4) . . . . ?
Tb1 O4 N7 C00X -34.0(7) 3_655 . . . ?
Tb1 O4 N7 C010 137.9(4) 3_655 . . . ?
Tb1 N6 C00N N10 163.2(3) 3_655 . . . ?
Tb1 N6 C00N C00X -19.0(7) 3_655 . . . ?
Tb1 N6 C00O C00S -163.1(4) 3_655 . . . ?
Tb1 O13 N4 O11 5.5(6) . . . . ?
Tb1 O13 N4 O6 -173.3(5) . . . . ?
Tb1 O11 N4 O13 -5.3(6) . . . . ?
Tb1 O11 N4 O6 173.5(5) . . . . ?
Tb1 N3 C00T C013 -174.3(4) . . . . ?
Tb1 N3 C00U N11 173.9(3) . . . . ?
Tb1 N3 C00U C00P -3.2(8) . . . . ?
Tb1 O5 N5 O7 0.8(6) . . . . ?
Tb1 O5 N5 O14 -177.9(6) . . . . ?
Tb1 O7 N5 O5 -0.9(6) . . . . ?
Tb1 O7 N5 O14 177.8(6) . . . . ?
O8 N9 O10 Tb1 9.0(5) . . . . ?
O2 N2 C00P N1 174.2(5) . . . . ?
O2 N2 C00P C00U -3.3(9) . . . . ?
O2 N2 C00Y C00W -164.8(5) . . . . ?
O2 N2 C00Y C011 -43.3(7) . . . . ?
O2 N2 C00Y C018 74.8(6) . . . . ?
O1 N1 C00P N2 -173.6(5) . . . . ?
O1 N1 C00P C00U 3.7(10) . . . . ?
O1 N1 C00W C00Y -174.6(5) . . . . ?
O1 N1 C00W C014 -52.9(8) . . . . ?
O1 N1 C00W C016 66.2(7) . . . . ?
O4 N7 C00X N8 173.9(4) . . . . ?
O4 N7 C00X C00N -5.2(8) . . . . ?
O4 N7 C010 C012 169.0(4) . . . . ?
O4 N7 C010 C019 -72.5(6) . . . . ?
O4 N7 C010 C01B 47.6(7) . . . . ?
O9 N9 O10 Tb1 -170.9(4) . . . . ?
N6 C00N C00X N7 32.4(8) . . . . ?
N6 C00N C00X N8 -146.6(5) . . . . ?
N6 C00O C00S N10 0.0(7) . . . . ?
O3 N8 C00X N7 -167.4(5) . . . . ?
O3 N8 C00X C00N 11.8(8) . . . . ?
O3 N8 C012 C010 157.2(5) . . . . ?
O3 N8 C012 C015 34.9(7) . . . . ?
O3 N8 C012 C01A -85.2(6) . . . . ?
N10 C00N C00X N7 -150.1(5) . . . . ?
N10 C00N C00X N8 30.9(8) . . . . ?
N10 C00V C00Z N11 -72.9(6) . . . . ?
N7 C010 C012 N8 25.1(5) . . . . ?
N7 C010 C012 C015 143.0(5) . . . . ?
N7 C010 C012 C01A -86.4(5) . . . . ?
N3 C00T C013 N11 0.5(7) . . . . ?
N2 C00P C00U N3 30.7(8) . . . . ?
N2 C00P C00U N11 -146.0(6) . . . . ?
N1 C00P C00U N3 -146.3(6) . . . . ?
N1 C00P C00U N11 37.1(9) . . . . ?
N1 C00W C00Y N2 -19.0(5) . . . . ?
N1 C00W C00Y C011 -136.3(5) . . . . ?
N1 C00W C00Y C018 94.4(6) . . . . ?
C00N N6 C00O C00S 0.1(7) . . . . ?
C00N N10 C00S C00O -0.1(6) . . . . ?
C00N N10 C00V C00Z 99.6(6) . . . . ?
C00O N6 C00N N10 -0.1(6) . . . . ?
C00O N6 C00N C00X 177.7(5) . . . . ?
C00P N2 C00Y C00W 19.0(6) . . . . ?
C00P N2 C00Y C011 140.5(5) . . . . ?
C00P N2 C00Y C018 -101.3(5) . . . . ?
C00P N1 C00W C00Y 15.7(6) . . . . ?
C00P N1 C00W C014 137.4(5) . . . . ?
C00P N1 C00W C016 -103.5(5) . . . . ?
C00S N10 C00N N6 0.2(6) . . . . ?
C00S N10 C00N C00X -177.7(5) . . . . ?
C00S N10 C00V C00Z -63.6(7) . . . . ?
C00T N3 C00U N11 -0.1(6) . . . . ?
C00T N3 C00U C00P -177.1(5) . . . . ?
C00U N3 C00T C013 -0.3(7) . . . . ?
C00U N11 C00Z C00V -107.8(6) . . . . ?
C00U N11 C013 C00T -0.5(7) . . . . ?
C00V N10 C00N N6 -165.1(5) . . . . ?
C00V N10 C00N C00X 17.1(8) . . . . ?
C00V N10 C00S C00O 166.6(5) . . . . ?
C00W N1 C00P N2 -4.4(7) . . . . ?
C00W N1 C00P C00U 172.9(6) . . . . ?
C00X N7 C010 C012 -18.0(6) . . . . ?
C00X N7 C010 C019 100.5(6) . . . . ?
C00X N7 C010 C01B -139.4(5) . . . . ?
C00X N8 C012 C010 -27.5(5) . . . . ?
C00X N8 C012 C015 -149.7(5) . . . . ?
C00X N8 C012 C01A 90.2(5) . . . . ?
C00Y N2 C00P N1 -9.9(6) . . . . ?
C00Y N2 C00P C00U 172.7(5) . . . . ?
C00Z N11 C00U N3 -175.5(5) . . . . ?
C00Z N11 C00U C00P 1.4(9) . . . . ?
C00Z N11 C013 C00T 175.7(5) . . . . ?
C010 N7 C00X N8 1.4(6) . . . . ?
C010 N7 C00X C00N -177.7(5) . . . . ?
C012 N8 C00X N7 17.4(6) . . . . ?
C012 N8 C00X C00N -163.4(5) . . . . ?
C013 N11 C00U N3 0.4(6) . . . . ?
C013 N11 C00U C00P 177.3(5) . . . . ?
C013 N11 C00Z C00V 77.0(7) . . . . ?
C014 C00W C00Y N2 -137.0(5) . . . . ?
C014 C00W C00Y C011 105.7(6) . . . . ?
C014 C00W C00Y C018 -23.6(7) . . . . ?
C016 C00W C00Y N2 94.1(5) . . . . ?
C016 C00W C00Y C011 -23.2(7) . . . . ?
C016 C00W C00Y C018 -152.6(5) . . . . ?
C019 C010 C012 N8 -87.9(6) . . . . ?
C019 C010 C012 C015 30.0(7) . . . . ?
C019 C010 C012 C01A 160.6(5) . . . . ?
C01B C010 C012 N8 142.1(5) . . . . ?
C01B C010 C012 C015 -100.1(6) . . . . ?
C01B C010 C012 C01A 30.5(7) . . . . ?

loop_
_twin_individual_id
_twin_individual_mass_fraction_refined
1 0.968(11)
2 0.032(11)
